data_4321966
loop_
_publ_author_name
'Heather D. Hansen'
'Kalyani Maitra'
'John H. Nelson'

_publ_section_title
;
 Chloride Substitution Reactions of Cycloruthenated
 (R)C-(+)-N,N-Dimethyl(1-phenylethyl)amine with Pseudohalides: Ruthenium
 Atom Stereochemistry
;
_journal_name_full 'Inorganic Chemistry'
_journal_page_first 2150
_journal_page_last 2156
_journal_paper_doi 10.1021/ic981304d
_journal_volume 38
_journal_year 1999
_chemical_formula_sum 'C16 H20 N4 Ru'
_chemical_formula_weight 369.43
_chemical_name_common 2a
_chemical_name_systematic
; 
 ? 
;
_space_group_IT_number 19
_symmetry_cell_setting orthorhombic
_symmetry_space_group_name_Hall 'P 2ac 2ab'
_symmetry_space_group_name_H-M 'P 21 21 21'
_atom_sites_solution_hydrogens geom
_atom_sites_solution_primary direct
_atom_sites_solution_secondary difmap
_audit_creation_method SHELXL
_cell_angle_alpha 90.00
_cell_angle_beta 90.00
_cell_angle_gamma 90.00
_cell_formula_units_Z 4
_cell_length_a 9.2690(10)
_cell_length_b 12.773(2)
_cell_length_c 13.1420(10)
_cell_measurement_reflns_used 27
_cell_measurement_temperature 293(2)
_cell_measurement_theta_max 12.49
_cell_measurement_theta_min 4.93
_cell_volume 1555.9(3)
_computing_cell_refinement 'Siemens XSCANS'
_computing_data_collection 'Siemens XSCANS'
_computing_data_reduction 'Siemens SHELXTL'
_computing_molecular_graphics 'Siemens SHELXTL'
_computing_publication_material 'Siemens SHELXTL'
_computing_structure_refinement 'SHELXL-93 (Sheldrick, 1993)'
_computing_structure_solution 'SHELXS-86 (Sheldrick, 1990)'
_diffrn_ambient_temperature 293(2)
_diffrn_measurement_device 'Siemens P4'
_diffrn_measurement_method '\w scans'
_diffrn_radiation_monochromator graphite
_diffrn_radiation_source 'fine-focus sealed tube'
_diffrn_radiation_type MoK\a
_diffrn_radiation_wavelength 0.71073
_diffrn_reflns_av_R_equivalents 0.0166
_diffrn_reflns_av_sigmaI/netI 0.0425
_diffrn_reflns_limit_h_max 9
_diffrn_reflns_limit_h_min -1
_diffrn_reflns_limit_k_max 13
_diffrn_reflns_limit_k_min -1
_diffrn_reflns_limit_l_max 14
_diffrn_reflns_limit_l_min -1
_diffrn_reflns_number 1630
_diffrn_reflns_theta_max 22.50
_diffrn_reflns_theta_min 2.22
_diffrn_standards_decay_% 3.86
_diffrn_standards_interval_count 97
_diffrn_standards_number 3
_exptl_absorpt_coefficient_mu 1.006
_exptl_absorpt_correction_T_max 0.8979
_exptl_absorpt_correction_T_min 0.8443
_exptl_absorpt_correction_type empirical
_exptl_crystal_density_diffrn 1.577
_exptl_crystal_F_000 752
_refine_diff_density_max 0.284
_refine_diff_density_min -0.328
_refine_diff_density_rms 0.065
_refine_ls_abs_structure_details 'Flack H D (1983), Acta Cryst. A39, 876-881'
_refine_ls_abs_structure_Flack 0.02(6)
_refine_ls_extinction_coef 0.0005(2)
_refine_ls_extinction_expression Fc^*^=kFc[1+0.001xFc^2^\l^3^/sin(2\q)]^-1/4^
_refine_ls_extinction_method SHELXL
_refine_ls_goodness_of_fit_all 1.039
_refine_ls_goodness_of_fit_obs 1.044
_refine_ls_matrix_type full
_refine_ls_number_parameters 191
_refine_ls_number_reflns 1483
_refine_ls_number_restraints 0
_refine_ls_restrained_S_all 1.039
_refine_ls_restrained_S_obs 1.044
_refine_ls_R_factor_all 0.0381
_refine_ls_R_factor_obs 0.0290
_refine_ls_shift/esd_max 0.000
_refine_ls_shift/esd_mean 0.000
_refine_ls_structure_factor_coef Fsqd
_refine_ls_weighting_details 'w=1/[\s^2^(Fo^2^)+(0.0229P)^2^+0.0000P] where P=(Fo^2^+2Fc^2^)/3'
_refine_ls_weighting_scheme calc
_refine_ls_wR_factor_all 0.0551
_refine_ls_wR_factor_obs 0.0521
_reflns_number_observed 1333
_reflns_number_total 1483
_reflns_observed_criterion >2sigma(I)
_cod_data_source_file ic981304d_1.cif
_cod_data_source_block vjc120
_cod_depositor_comments
;
The following automatic conversions were performed:

'_refine_ls_weighting_scheme' value 'calc
w=1/[\s^2^(Fo^2^)+(0.0229P)^2^+0.0000P] where P=(Fo^2^+2Fc^2^)/3' was
changed to 'calc'. New tag '_refine_ls_weighting_details' was
created. The value of the new tag was set to
'w=1/[\s^2^(Fo^2^)+(0.0229P)^2^+0.0000P] where P=(Fo^2^+2Fc^2^)/3'.

Automatic conversion script
Id: cif_fix_values 3143 2015-03-26 13:38:13Z robertas 
;
_cod_database_code 4321966

loop_
_symmetry_equiv_pos_as_xyz
'x, y, z'
'-x+1/2, -y, z+1/2'
'-x, y+1/2, -z+1/2'
'x+1/2, -y+1/2, -z'

loop_
_atom_site_aniso_label
_atom_site_aniso_U_11
_atom_site_aniso_U_22
_atom_site_aniso_U_33
_atom_site_aniso_U_23
_atom_site_aniso_U_13
_atom_site_aniso_U_12
Ru 0.0331(3) 0.0356(3) 0.0345(3) 0.0034(3) -0.0014(3) -0.0010(3)
N1 0.044(3) 0.036(3) 0.037(3) -0.009(3) -0.001(3) 0.002(3)
N2 0.033(3) 0.061(3) 0.054(3) 0.011(4) 0.003(4) -0.003(3)
N3 0.048(4) 0.043(4) 0.046(4) -0.008(3) 0.008(3) -0.002(4)
N4 0.081(6) 0.087(5) 0.074(5) -0.010(5) 0.031(5) -0.006(5)
C16 0.040(4) 0.091(8) 0.080(7) 0.032(6) -0.023(4) -0.017(5)
C15 0.079(7) 0.064(6) 0.069(6) -0.011(6) -0.045(6) 0.000(6)
C14 0.067(6) 0.115(8) 0.045(5) 0.000(6) -0.020(4) 0.025(7)
C13 0.057(5) 0.078(6) 0.080(6) 0.048(6) -0.025(5) -0.012(6)
C12 0.079(6) 0.056(6) 0.075(7) 0.007(5) -0.033(5) 0.015(5)
C11 0.041(4) 0.103(8) 0.073(6) 0.015(8) 0.008(5) 0.026(5)
C1 0.046(4) 0.023(4) 0.032(4) 0.005(3) 0.000(3) -0.003(3)
C2 0.051(5) 0.042(4) 0.050(5) -0.010(4) 0.003(4) 0.000(4)
C3 0.073(6) 0.043(5) 0.068(6) -0.017(5) 0.022(5) 0.006(5)
C4 0.050(5) 0.044(5) 0.095(7) -0.010(5) 0.004(5) 0.011(4)
C5 0.045(4) 0.038(4) 0.068(6) 0.008(4) -0.007(4) 0.001(4)
C6 0.041(4) 0.025(4) 0.045(4) -0.001(4) -0.003(4) -0.001(3)
C7 0.042(3) 0.043(4) 0.036(3) 0.004(5) -0.004(4) -0.004(4)
C8 0.057(4) 0.063(6) 0.055(5) -0.007(4) -0.019(4) -0.006(4)
C10 0.079(6) 0.088(6) 0.063(5) -0.044(5) -0.007(4) 0.018(5)
C9 0.064(5) 0.030(4) 0.079(6) 0.012(4) -0.020(4) -0.014(4)

loop_
_atom_site_label
_atom_site_type_symbol
_atom_site_fract_x
_atom_site_fract_y
_atom_site_fract_z
_atom_site_U_iso_or_equiv
_atom_site_thermal_displace_type
_atom_site_occupancy
_atom_site_calc_flag
_atom_site_refinement_flags
_atom_site_disorder_group
Ru Ru -0.01897(5) -0.30596(4) -0.31409(4) 0.0344(2) Uani 1 d . .
N1 N 0.1437(5) -0.2318(4) -0.2192(4) 0.0387(14) Uani 1 d . .
N2 N -0.0512(5) -0.4057(4) -0.1848(5) 0.0493(14) Uani 1 d . .
N3 N -0.1593(7) -0.4090(5) -0.1408(4) 0.046(2) Uani 1 d . .
N4 N -0.2658(8) -0.4175(6) -0.0938(5) 0.081(2) Uani 1 d . .
C16 C -0.2417(8) -0.3297(8) -0.3590(7) 0.070(3) Uani 1 d . .
H16A H -0.2992(8) -0.3839(8) -0.3252(7) 0.084 Uiso 1 calc R .
C15 C -0.1525(10) -0.3570(7) -0.4411(7) 0.071(3) Uani 1 d . .
H15A H -0.1482(10) -0.4294(7) -0.4656(7) 0.085 Uiso 1 calc R .
C14 C -0.0517(9) -0.2820(8) -0.4747(6) 0.076(3) Uani 1 d . .
H14A H 0.0241(9) -0.3034(8) -0.5224(6) 0.091 Uiso 1 calc R .
C13 C -0.0444(8) -0.1856(8) -0.4312(7) 0.071(2) Uani 1 d . .
H13A H 0.0373(8) -0.1398(8) -0.4473(7) 0.086 Uiso 1 calc R .
C12 C -0.1389(10) -0.1575(6) -0.3525(7) 0.070(3) Uani 1 d . .
H12A H -0.1199(10) -0.0938(6) -0.3130(7) 0.084 Uiso 1 calc R .
C11 C -0.2385(8) -0.2274(8) -0.3183(8) 0.072(3) Uani 1 d . .
H11A H -0.2886(8) -0.2133(8) -0.2541(8) 0.087 Uiso 1 calc R .
C1 C 0.1604(7) -0.3988(5) -0.3392(4) 0.034(2) Uani 1 d . .
C2 C 0.1841(8) -0.4688(5) -0.4195(6) 0.048(2) Uani 1 d . .
H2B H 0.1131(8) -0.4776(5) -0.4688(6) 0.058 Uiso 1 calc R .
C3 C 0.3118(9) -0.5254(6) -0.4269(6) 0.061(2) Uani 1 d . .
H3A H 0.3251(9) -0.5719(6) -0.4806(6) 0.074 Uiso 1 calc R .
C4 C 0.4173(8) -0.5131(6) -0.3561(7) 0.063(2) Uani 1 d . .
H4A H 0.5024(8) -0.5513(6) -0.3617(7) 0.076 Uiso 1 calc R .
C5 C 0.3995(7) -0.4450(5) -0.2766(5) 0.050(2) Uani 1 d . .
H5A H 0.4727(7) -0.4360(5) -0.2290(5) 0.061 Uiso 1 calc R .
C6 C 0.2703(7) -0.3892(5) -0.2675(5) 0.037(2) Uani 1 d . .
C7 C 0.2422(6) -0.3172(5) -0.1809(5) 0.0402(15) Uani 1 d . .
H7A H 0.1849(6) -0.3575(5) -0.1320(5) 0.048 Uiso 1 calc R .
C8 C 0.3758(6) -0.2790(5) -0.1219(5) 0.059(2) Uani 1 d . .
H8A H 0.3460(6) -0.2332(5) -0.0679(5) 0.088 Uiso 1 calc R .
H8B H 0.4389(6) -0.2419(5) -0.1672(5) 0.088 Uiso 1 calc R .
H8C H 0.4258(6) -0.3381(5) -0.0937(5) 0.088 Uiso 1 calc R .
C10 C 0.0744(7) -0.1753(6) -0.1339(5) 0.077(3) Uani 1 d . .
H10A H 0.0180(7) -0.2235(6) -0.0944(5) 0.115 Uiso 1 calc R .
H10B H 0.0128(7) -0.1213(6) -0.1603(5) 0.115 Uiso 1 calc R .
H10C H 0.1473(7) -0.1445(6) -0.0915(5) 0.115 Uiso 1 calc R .
C9 C 0.2301(8) -0.1553(5) -0.2789(5) 0.058(2) Uani 1 d . .
H9A H 0.2760(8) -0.1906(5) -0.3347(5) 0.087 Uiso 1 calc R .
H9B H 0.3023(8) -0.1246(5) -0.2359(5) 0.087 Uiso 1 calc R .
H9C H 0.1679(8) -0.1014(5) -0.3047(5) 0.087 Uiso 1 calc R .

loop_
_atom_type_symbol
_atom_type_description
_atom_type_scat_dispersion_real
_atom_type_scat_dispersion_imag
_atom_type_scat_source
C C 0.0033 0.0016 'International Tables Vol C Tables 4.2.6.8 and 6.1.1.4'
H H 0.0000 0.0000 'International Tables Vol C Tables 4.2.6.8 and 6.1.1.4'
N N 0.0061 0.0033 'International Tables Vol C Tables 4.2.6.8 and 6.1.1.4'
Ru Ru -1.2594 0.8363 'International Tables Vol C Tables 4.2.6.8 and 6.1.1.4'

loop_
_geom_angle_atom_site_label_1
_geom_angle_atom_site_label_2
_geom_angle_atom_site_label_3
_geom_angle
_geom_angle_site_symmetry_1
_geom_angle_site_symmetry_3
_geom_angle_publ_flag
C1 Ru N2 84.2(2) . . ?
C1 Ru C14 92.2(3) . . ?
N2 Ru C14 147.2(3) . . ?
C1 Ru C16 129.9(3) . . ?
N2 Ru C16 90.0(2) . . ?
C14 Ru C16 67.6(3) . . ?
C1 Ru N1 77.5(2) . . ?
N2 Ru N1 84.3(2) . . ?
C14 Ru N1 126.7(3) . . ?
C16 Ru N1 151.3(3) . . ?
C1 Ru C15 99.4(3) . . ?
N2 Ru C15 110.5(3) . . ?
C14 Ru C15 38.0(3) . . ?
C16 Ru C15 37.7(3) . . ?
N1 Ru C15 164.6(3) . . ?
C1 Ru C13 112.1(3) . . ?
N2 Ru C13 163.7(3) . . ?
C14 Ru C13 36.5(3) . . ?
C16 Ru C13 78.7(3) . . ?
N1 Ru C13 99.9(3) . . ?
C15 Ru C13 67.0(3) . . ?
C1 Ru C12 147.4(3) . . ?
N2 Ru C12 127.5(3) . . ?
C14 Ru C12 65.9(3) . . ?
C16 Ru C12 65.7(3) . . ?
N1 Ru C12 95.9(2) . . ?
C15 Ru C12 78.5(3) . . ?
C13 Ru C12 36.8(3) . . ?
C1 Ru C11 166.0(3) . . ?
N2 Ru C11 99.0(3) . . ?
C14 Ru C11 77.7(3) . . ?
C16 Ru C11 37.0(3) . . ?
N1 Ru C11 116.3(3) . . ?
C15 Ru C11 66.7(3) . . ?
C13 Ru C11 64.9(3) . . ?
C12 Ru C11 35.0(3) . . ?
C10 N1 C9 108.3(5) . . ?
C10 N1 C7 111.2(5) . . ?
C9 N1 C7 109.0(5) . . ?
C10 N1 Ru 110.2(4) . . ?
C9 N1 Ru 110.9(4) . . ?
C7 N1 Ru 107.2(3) . . ?
N3 N2 Ru 122.6(5) . . ?
N2 N3 N4 176.2(8) . . ?
C15 C16 C11 120.5(8) . . ?
C15 C16 Ru 71.5(4) . . ?
C11 C16 Ru 75.4(5) . . ?
C16 C15 C14 117.6(8) . . ?
C16 C15 Ru 70.8(4) . . ?
C14 C15 Ru 70.1(4) . . ?
C13 C14 C15 121.1(8) . . ?
C13 C14 Ru 73.1(4) . . ?
C15 C14 Ru 71.9(5) . . ?
C14 C13 C12 120.8(8) . . ?
C14 C13 Ru 70.4(4) . . ?
C12 C13 Ru 74.2(4) . . ?
C11 C12 C13 120.0(8) . . ?
C11 C12 Ru 73.1(4) . . ?
C13 C12 Ru 69.0(4) . . ?
C12 C11 C16 119.8(8) . . ?
C12 C11 Ru 71.9(4) . . ?
C16 C11 Ru 67.6(4) . . ?
C6 C1 C2 116.8(6) . . ?
C6 C1 Ru 115.5(5) . . ?
C2 C1 Ru 127.7(5) . . ?
C3 C2 C1 121.2(7) . . ?
C4 C3 C2 120.3(7) . . ?
C3 C4 C5 120.6(7) . . ?
C4 C5 C6 119.5(7) . . ?
C1 C6 C5 121.6(6) . . ?
C1 C6 C7 116.4(6) . . ?
C5 C6 C7 122.1(6) . . ?
C6 C7 N1 107.3(5) . . ?
C6 C7 C8 116.1(5) . . ?
N1 C7 C8 115.2(5) . . ?

loop_
_geom_bond_atom_site_label_1
_geom_bond_atom_site_label_2
_geom_bond_distance
_geom_bond_site_symmetry_2
_geom_bond_publ_flag
Ru C1 2.069(6) . ?
Ru N2 2.144(6) . ?
Ru C14 2.155(7) . ?
Ru C16 2.169(7) . ?
Ru N1 2.174(5) . ?
Ru C15 2.177(7) . ?
Ru C13 2.188(7) . ?
Ru C12 2.255(7) . ?
Ru C11 2.269(7) . ?
N1 C10 1.481(7) . ?
N1 C9 1.487(7) . ?
N1 C7 1.509(7) . ?
N2 N3 1.158(7) . ?
N3 N4 1.170(7) . ?
C16 C15 1.403(10) . ?
C16 C11 1.413(11) . ?
C15 C14 1.410(10) . ?
C14 C13 1.359(10) . ?
C13 C12 1.402(10) . ?
C12 C11 1.361(10) . ?
C1 C6 1.393(8) . ?
C1 C2 1.401(8) . ?
C2 C3 1.391(9) . ?
C3 C4 1.359(10) . ?
C4 C5 1.370(9) . ?
C5 C6 1.398(9) . ?
C6 C7 1.486(8) . ?
C7 C8 1.541(7) . ?
